data_1557506
loop_
_publ_author_name
'Bloch, Witold M.'
'Babarao, Ravichandar'
'Schneider, Matthew L.'

_publ_section_title
;
 On/off porosity switching and post-assembly modifications of Cu4L4
 metal--organic polyhedra
;
_journal_issue 14
_journal_name_full 'Chemical Science'
_journal_page_first 3664
_journal_page_last 3671
_journal_paper_doi 10.1039/D0SC00070A
_journal_volume 11
_journal_year 2020
_chemical_formula_sum 'C140 H104 Cu4 N8 O20'
_chemical_formula_weight 2472.47
_space_group_crystal_system triclinic
_space_group_IT_number 2
_space_group_name_Hall '-P 1'
_space_group_name_H-M_alt 'P -1'
_atom_sites_solution_hydrogens geom
_audit_creation_method SHELXL-2018/3
_audit_update_record
;
2019-12-03 deposited with the CCDC.	2020-03-05 downloaded from the CCDC.
;
_cell_angle_alpha 116.53(3)
_cell_angle_beta 107.31(3)
_cell_angle_gamma 93.21(3)
_cell_formula_units_Z 1
_cell_length_a 14.987(3)
_cell_length_b 16.858(3)
_cell_length_c 17.478(4)
_cell_measurement_reflns_used 16808
_cell_measurement_temperature 100(2)
_cell_measurement_theta_max 14.71
_cell_measurement_theta_min 0.68
_cell_volume 3679(2)
_computing_cell_refinement 'XDS (Kabsch, 1993)'
_computing_data_collection 'BluIce (McPhillips, 2002)'
_computing_data_reduction 'XDS (Kabsch, 1993)'
_computing_molecular_graphics 'shelXle (Huebschle, 2014)'
_computing_publication_material 'CIFTAB (Sheldrick, 1997)'
_computing_structure_refinement 'SHELXL-2018/3 (Sheldrick, 2018)'
_computing_structure_solution 'SHELXT-2018/3 (Sheldrick, 2018)'
_diffrn_ambient_temperature 100(2)
_diffrn_measured_fraction_theta_full 0.884
_diffrn_measured_fraction_theta_max 0.881
_diffrn_measurement_device_type 'ADSC Quantum 210r'
_diffrn_measurement_method 'Phi Scan'
_diffrn_radiation_type Synchrotron
_diffrn_radiation_wavelength 0.71073
_diffrn_reflns_av_R_equivalents 0.0260
_diffrn_reflns_av_unetI/netI 0.0220
_diffrn_reflns_Laue_measured_fraction_full 0.884
_diffrn_reflns_Laue_measured_fraction_max 0.881
_diffrn_reflns_limit_h_max 18
_diffrn_reflns_limit_h_min -18
_diffrn_reflns_limit_k_max 20
_diffrn_reflns_limit_k_min -20
_diffrn_reflns_limit_l_max 21
_diffrn_reflns_limit_l_min -21
_diffrn_reflns_number 46313
_diffrn_reflns_point_group_measured_fraction_full 0.884
_diffrn_reflns_point_group_measured_fraction_max 0.881
_diffrn_reflns_theta_full 25.242
_diffrn_reflns_theta_max 25.681
_diffrn_reflns_theta_min 1.384
_diffrn_source 'MX1 Beamline Australian Synchrotron'
_exptl_absorpt_coefficient_mu 0.631
_exptl_crystal_colour green
_exptl_crystal_density_diffrn 1.116
_exptl_crystal_density_method 'not measured'
_exptl_crystal_description block
_exptl_crystal_F_000 1276
_exptl_crystal_recrystallization_method 'Re-crystallisation from solvent: DMF, ether'
_exptl_crystal_size_max 0.15
_exptl_crystal_size_mid 0.13
_exptl_crystal_size_min 0.09
_refine_diff_density_max 0.447
_refine_diff_density_min -1.005
_refine_diff_density_rms 0.061
_refine_ls_extinction_method none
_refine_ls_goodness_of_fit_ref 1.027
_refine_ls_hydrogen_treatment constr
_refine_ls_matrix_type full
_refine_ls_number_parameters 781
_refine_ls_number_reflns 12313
_refine_ls_number_restraints 0
_refine_ls_restrained_S_all 1.027
_refine_ls_R_factor_all 0.0511
_refine_ls_R_factor_gt 0.0431
_refine_ls_shift/su_max 0.000
_refine_ls_shift/su_mean 0.000
_refine_ls_structure_factor_coef Fsqd
_refine_ls_weighting_details 'w=1/[\s^2^(Fo^2^)+(0.0827P)^2^+2.3319P] where P=(Fo^2^+2Fc^2^)/3'
_refine_ls_weighting_scheme calc
_refine_ls_wR_factor_gt 0.1265
_refine_ls_wR_factor_ref 0.1324
_reflns_Friedel_coverage 0.000
_reflns_number_gt 10438
_reflns_number_total 12313
_reflns_threshold_expression 'I > 2\s(I)'
_cod_data_source_file d0sc00070a2.cif
_cod_data_source_block 2
_cod_depositor_comments
;Adding full bibliography for 1557506--1557512.cif.

 Adding full bibliography for 1557506--1557512.cif.
;
_cod_original_cell_volume 3678.4(16)
_cod_database_code 1557506
_shelx_shelxl_version_number 2018/3
_shelx_space_group_comment
;
The symmetry employed for this shelxl refinement is uniquely defined
by the following loop, which should always be used as a source of
symmetry information in preference to the above space-group names.
They are only intended as comments.
;
_platon_squeeze_void_probe_radius 1.20

loop_
_space_group_symop_operation_xyz
'x, y, z'
'-x, -y, -z'

loop_
_atom_site_label
_atom_site_type_symbol
_atom_site_fract_x
_atom_site_fract_y
_atom_site_fract_z
_atom_site_U_iso_or_equiv
_atom_site_adp_type
_atom_site_occupancy
_atom_site_site_symmetry_order
_atom_site_calc_flag
_atom_site_refinement_flags_posn
_atom_site_refinement_flags_adp
_atom_site_refinement_flags_occupancy
_atom_site_disorder_assembly
_atom_site_disorder_group
Cu01 Cu 0.69738(2) 0.67513(2) -0.02620(2) 0.02528(9) Uani 1 1 d . . . . .
Cu02 Cu 0.82973(2) 0.74624(2) -0.06302(2) 0.02697(9) Uani 1 1 d . . . . .
O1_1 O 0.90415(12) 0.67802(14) -0.01248(12) 0.0369(4) Uani 1 1 d . . . . .
C1_1 C 0.88072(17) 0.64202(17) 0.03028(16) 0.0312(6) Uani 1 1 d . . . . .
N1_1 N 1.19592(16) 0.45306(17) 0.56192(16) 0.0447(6) Uani 1 1 d . . . . .
O2_1 O 0.79888(11) 0.63297(12) 0.03663(11) 0.0315(4) Uani 1 1 d . . . . .
C2_1 C 0.95684(17) 0.60854(18) 0.07812(17) 0.0332(6) Uani 1 1 d . . . . .
O3_1 O 0.38792(11) 0.27634(12) 0.09566(11) 0.0296(4) Uani 1 1 d . . . . .
C3_1 C 1.04827(19) 0.6227(2) 0.07617(18) 0.0375(6) Uani 1 1 d . . . . .
H3_1 H 1.061299 0.652061 0.045261 0.045 Uiso 1 1 calc R U . . .
O4_1 O 0.26962(12) 0.19553(13) 0.10426(12) 0.0346(4) Uani 1 1 d . . . . .
C5_1 C 1.1013(2) 0.5497(2) 0.1671(2) 0.0449(7) Uani 1 1 d . . . . .
H5_1 H 1.149839 0.529903 0.196559 0.054 Uiso 1 1 calc R U . . .
C6_1 C 1.00967(19) 0.53537(19) 0.17017(18) 0.0382(6) Uani 1 1 d . . . . .
C7_1 C 0.93753(18) 0.56523(18) 0.12503(17) 0.0343(6) Uani 1 1 d . . . . .
H7_1 H 0.876322 0.556148 0.126304 0.041 Uiso 1 1 calc R U . . .
C8_1 C 0.99361(19) 0.4926(2) 0.22125(18) 0.0398(6) Uani 1 1 d . . . . .
C9_1 C 0.98640(19) 0.4598(2) 0.26768(18) 0.0393(6) Uani 1 1 d . . . . .
C10_1 C 0.97396(19) 0.41993(18) 0.32253(17) 0.0351(6) Uani 1 1 d . . . . .
C11_1 C 0.88302(19) 0.37218(19) 0.30160(17) 0.0375(6) Uani 1 1 d . . . . .
H11_1 H 0.831786 0.366404 0.252279 0.045 Uiso 1 1 calc R U . . .
C12_1 C 0.86792(18) 0.33323(18) 0.35322(17) 0.0350(6) Uani 1 1 d . . . . .
C13_1 C 0.94561(18) 0.34248(18) 0.42753(17) 0.0361(6) Uani 1 1 d . . . . .
H13_1 H 0.936468 0.316527 0.462471 0.043 Uiso 1 1 calc R U . . .
C14_1 C 1.03604(18) 0.39012(18) 0.44929(17) 0.0349(6) Uani 1 1 d . . . . .
C15_1 C 1.04989(18) 0.42922(19) 0.39727(17) 0.0365(6) Uani 1 1 d . . . . .
H15_1 H 1.110399 0.461844 0.412575 0.044 Uiso 1 1 calc R U . . .
C16_1 C 1.11440(19) 0.4008(2) 0.53076(18) 0.0397(6) Uani 1 1 d . . . . .
H16_1 H 1.103825 0.368518 0.559855 0.048 Uiso 1 1 calc R U . . .
C18_1 C 1.2385(2) 0.4593(2) 0.7137(2) 0.0507(8) Uani 1 1 d . . . . .
H18_1 H 1.174577 0.437549 0.701365 0.061 Uiso 1 1 calc R U . . .
C17_1 C 1.2639(2) 0.4689(2) 0.6475(2) 0.0455(7) Uani 1 1 d . . . . .
C19_1 C 1.3068(2) 0.4817(3) 0.7974(2) 0.0572(9) Uani 1 1 d . . . . .
H19_1 H 1.289017 0.474411 0.840945 0.069 Uiso 1 1 calc R U . . .
C20_1 C 1.4024(2) 0.5152(2) 0.8165(2) 0.0574(9) Uani 1 1 d . . . . .
H20_1 H 1.448661 0.531524 0.873199 0.069 Uiso 1 1 calc R U . . .
C21_1 C 1.4277(2) 0.5237(2) 0.7513(2) 0.0527(8) Uani 1 1 d . . . . .
H21_1 H 1.491803 0.545344 0.764323 0.063 Uiso 1 1 calc R U . . .
C22_1 C 1.3610(2) 0.5013(2) 0.6663(2) 0.0495(8) Uani 1 1 d . . . . .
C23_1 C 1.3930(3) 0.5150(3) 0.5987(3) 0.0733(11) Uani 1 1 d . . . . .
H23A_1 H 1.364803 0.461937 0.539342 0.110 Uiso 1 1 calc R U . . .
H23B_1 H 1.461579 0.524868 0.618027 0.110 Uiso 1 1 calc R U . . .
H23C_1 H 1.373166 0.566858 0.595296 0.110 Uiso 1 1 calc R U . . .
C24_1 C 0.77279(19) 0.2859(2) 0.32882(18) 0.0388(6) Uani 1 1 d . . . . .
C25_1 C 0.69142(18) 0.24833(19) 0.30158(18) 0.0368(6) Uani 1 1 d . . . . .
C26_1 C 0.59144(17) 0.20494(18) 0.26475(16) 0.0320(6) Uani 1 1 d . . . . .
C27_1 C 0.55977(19) 0.13588(19) 0.27926(17) 0.0368(6) Uani 1 1 d . . . . .
H27_1 H 0.603401 0.117318 0.314738 0.044 Uiso 1 1 calc R U . . .
C28_1 C 0.4625(2) 0.0940(2) 0.24080(19) 0.0403(6) Uani 1 1 d . . . . .
H28_1 H 0.441445 0.046815 0.249572 0.048 Uiso 1 1 calc R U . . .
C29_1 C 0.39771(19) 0.12312(19) 0.18962(17) 0.0359(6) Uani 1 1 d . . . . .
H29_1 H 0.332799 0.096231 0.165305 0.043 Uiso 1 1 calc R U . . .
C30_1 C 0.42806(17) 0.19144(17) 0.17418(16) 0.0286(5) Uani 1 1 d . . . . .
C31_1 C 0.52551(17) 0.23249(18) 0.21110(16) 0.0301(5) Uani 1 1 d . . . . .
H31_1 H 0.546476 0.277959 0.200050 0.036 Uiso 1 1 calc R U . . .
C32_1 C 0.35692(17) 0.22391(17) 0.12036(16) 0.0305(6) Uani 1 1 d . . . . .
C4_1 C 1.12022(19) 0.5927(2) 0.1209(2) 0.0456(7) Uani 1 1 d . . . . .
H4_1 H 1.181383 0.601803 0.119528 0.055 Uiso 1 1 calc R U . . .
O1_2 O 0.86927(12) 0.84924(13) 0.06047(12) 0.0378(4) Uani 1 1 d . . . . .
C1_2 C 0.81805(17) 0.85673(18) 0.10770(16) 0.0323(6) Uani 1 1 d . . . . .
N1_2 N 0.61443(17) 1.11364(17) 0.77515(15) 0.0414(5) Uani 1 1 d . . . . .
O2_2 O 0.74484(11) 0.79812(12) 0.08532(11) 0.0316(4) Uani 1 1 d . . . . .
C2_2 C 0.84572(19) 0.94170(19) 0.19775(18) 0.0391(6) Uani 1 1 d . . . . .
O3_2 O 0.32442(11) 0.43523(12) 0.14498(11) 0.0287(4) Uani 1 1 d . . . . .
C3_2 C 0.9219(2) 1.0114(2) 0.2244(2) 0.0637(11) Uani 1 1 d . . . . .
H3_2 H 0.955670 1.005194 0.185985 0.076 Uiso 1 1 calc R U . . .
O4_2 O 0.22867(12) 0.36238(12) 0.18243(11) 0.0321(4) Uani 1 1 d . . . . .
C5_2 C 0.8982(3) 1.0999(2) 0.3659(2) 0.0675(11) Uani 1 1 d . . . . .
H5_2 H 0.916037 1.152765 0.422075 0.081 Uiso 1 1 calc R U . . .
C6_2 C 0.8218(2) 1.0311(2) 0.3402(2) 0.0446(7) Uani 1 1 d . . . . .
C7_2 C 0.79672(19) 0.95225(19) 0.25594(18) 0.0379(6) Uani 1 1 d . . . . .
H7_2 H 0.746019 0.905912 0.238636 0.045 Uiso 1 1 calc R U . . .
C8_2 C 0.7705(2) 1.0364(2) 0.39913(19) 0.0443(7) Uani 1 1 d . . . . .
C9_2 C 0.7271(2) 1.0336(2) 0.44496(19) 0.0444(7) Uani 1 1 d . . . . .
C10_2 C 0.6750(2) 1.0172(2) 0.49561(18) 0.0420(7) Uani 1 1 d . . . . .
C11_2 C 0.6157(2) 0.9325(2) 0.45639(19) 0.0435(7) Uani 1 1 d . . . . .
H11_2 H 0.608467 0.888721 0.397356 0.052 Uiso 1 1 calc R U . . .
C12_2 C 0.5668(2) 0.9117(2) 0.50386(19) 0.0434(7) Uani 1 1 d . . . . .
C13_2 C 0.5777(2) 0.9786(2) 0.59183(19) 0.0443(7) Uani 1 1 d . . . . .
H13_2 H 0.544500 0.966143 0.623886 0.053 Uiso 1 1 calc R U . . .
C14_2 C 0.6373(2) 1.0635(2) 0.63229(18) 0.0418(7) Uani 1 1 d . . . . .
C15_2 C 0.6854(2) 1.0836(2) 0.58414(19) 0.0441(7) Uani 1 1 d . . . . .
H15_2 H 0.724316 1.140924 0.610592 0.053 Uiso 1 1 calc R U . . .
C16_2 C 0.6533(2) 1.1312(2) 0.72731(19) 0.0465(7) Uani 1 1 d . . . . .
H16_2 H 0.692780 1.188072 0.753076 0.056 Uiso 1 1 calc R U . . .
C17_2 C 0.6388(2) 1.1775(2) 0.86959(19) 0.0426(7) Uani 1 1 d . . . . .
C18_2 C 0.7320(2) 1.2270(2) 0.9258(2) 0.0574(9) Uani 1 1 d . . . . .
H18_2 H 0.779986 1.221391 0.901222 0.069 Uiso 1 1 calc R U . . .
C19_2 C 0.7533(3) 1.2849(3) 1.0184(2) 0.0678(11) Uani 1 1 d . . . . .
H19_2 H 0.815564 1.318143 1.055979 0.081 Uiso 1 1 calc R U . . .
C20_2 C 0.6827(3) 1.2932(3) 1.0549(2) 0.0610(10) Uani 1 1 d . . . . .
H20_2 H 0.697190 1.332597 1.116938 0.073 Uiso 1 1 calc R U . . .
C21_2 C 0.5885(2) 1.2423(2) 0.9986(2) 0.0513(8) Uani 1 1 d . . . . .
H21_2 H 0.541063 1.248053 1.023824 0.062 Uiso 1 1 calc R U . . .
C22_2 C 0.5659(2) 1.1840(2) 0.9065(2) 0.0450(7) Uani 1 1 d . . . . .
C23_2 C 0.4654(2) 1.1303(2) 0.8466(2) 0.0558(8) Uani 1 1 d . . . . .
H23A_2 H 0.445051 1.138283 0.793488 0.084 Uiso 1 1 calc R U . . .
H23B_2 H 0.423538 1.151127 0.880282 0.084 Uiso 1 1 calc R U . . .
H23C_2 H 0.463089 1.067058 0.827802 0.084 Uiso 1 1 calc R U . . .
C24_2 C 0.5065(2) 0.8239(2) 0.46393(19) 0.0457(7) Uani 1 1 d . . . . .
C25_2 C 0.4566(2) 0.7508(2) 0.43335(18) 0.0432(7) Uani 1 1 d . . . . .
C26_2 C 0.39453(19) 0.66705(19) 0.40426(18) 0.0380(6) Uani 1 1 d . . . . .
C27_2 C 0.3523(2) 0.6614(2) 0.46336(19) 0.0485(8) Uani 1 1 d . . . . .
H27_2 H 0.366054 0.711243 0.521063 0.058 Uiso 1 1 calc R U . . .
C28_2 C 0.2900(2) 0.5823(2) 0.4368(2) 0.0488(8) Uani 1 1 d . . . . .
H28_2 H 0.261113 0.579646 0.476103 0.059 Uiso 1 1 calc R U . . .
C29_2 C 0.27065(19) 0.5075(2) 0.35225(17) 0.0376(6) Uani 1 1 d . . . . .
H29_2 H 0.229484 0.454195 0.335040 0.045 Uiso 1 1 calc R U . . .
C30_2 C 0.31268(16) 0.51154(17) 0.29237(16) 0.0286(5) Uani 1 1 d . . . . .
C31_2 C 0.37421(17) 0.59069(18) 0.31847(17) 0.0318(6) Uani 1 1 d . . . . .
H31_2 H 0.402414 0.593272 0.278656 0.038 Uiso 1 1 calc R U . . .
C32_2 C 0.28702(15) 0.42989(17) 0.19893(15) 0.0273(5) Uani 1 1 d . . . . .
C4_2 C 0.9472(3) 1.0897(3) 0.3080(3) 0.0833(15) Uani 1 1 d . . . . .
H4_2 H 0.998021 1.135934 0.325252 0.100 Uiso 1 1 calc R U . . .
O1_3 O 0.59118(12) 0.63304(12) 0.01827(11) 0.0319(4) Uani 1 1 d . . . . .
N1_3 N 0.54030(17) 0.65467(17) 0.13552(15) 0.0419(6) Uani 1 1 d . . . . .
C2_3 C 0.5607(3) 0.7019(3) 0.2343(2) 0.0588(9) Uani 1 1 d . . . . .
H2A_3 H 0.514952 0.738742 0.247285 0.088 Uiso 1 1 calc R U . . .
H2B_3 H 0.624109 0.739868 0.265757 0.088 Uiso 1 1 calc R U . . .
H2C_3 H 0.556432 0.658087 0.254778 0.088 Uiso 1 1 calc R U . . .
C3_3 C 0.4439(2) 0.5970(2) 0.0769(2) 0.0446(7) Uani 1 1 d . . . . .
H3A_3 H 0.439710 0.565989 0.014249 0.067 Uiso 1 1 calc R U . . .
H3B_3 H 0.397351 0.634013 0.082709 0.067 Uiso 1 1 calc R U . . .
H3C_3 H 0.431598 0.553112 0.095570 0.067 Uiso 1 1 calc R U . . .
C1_3 C 0.60422(19) 0.66704(19) 0.10128(18) 0.0363(6) Uani 1 1 d . . . . .
H1_3 H 0.663928 0.704284 0.142746 0.044 Uiso 1 1 calc R U . . .
O1_4 O 0.94060(12) 0.79493(14) -0.09393(12) 0.0387(4) Uani 1 1 d . . . . .
N1_4 N 1.08267(18) 0.88580(19) -0.05007(19) 0.0543(7) Uani 1 1 d . . . . .
C2_4 C 1.0993(3) 0.8277(3) -0.1325(3) 0.0687(11) Uani 1 1 d . . . . .
H2A_4 H 1.049529 0.773261 -0.168898 0.103 Uiso 1 1 calc R U . . .
H2B_4 H 1.160217 0.812103 -0.116549 0.103 Uiso 1 1 calc R U . . .
H2C_4 H 1.099103 0.858921 -0.166889 0.103 Uiso 1 1 calc R U . . .
C3_4 C 1.1568(3) 0.9669(3) 0.0196(3) 0.0941(16) Uani 1 1 d . . . . .
H3A_4 H 1.162938 1.007483 -0.004251 0.141 Uiso 1 1 calc R U . . .
H3B_4 H 1.216744 0.949921 0.036348 0.141 Uiso 1 1 calc R U . . .
H3C_4 H 1.139569 0.996760 0.072754 0.141 Uiso 1 1 calc R U . . .
C1_4 C 1.0051(2) 0.8626(2) -0.0368(2) 0.0472(7) Uani 1 1 d . . . . .
H1_4 H 0.998912 0.899599 0.018975 0.057 Uiso 1 1 calc R U . . .

loop_
_atom_site_aniso_label
_atom_site_aniso_U_11
_atom_site_aniso_U_22
_atom_site_aniso_U_33
_atom_site_aniso_U_23
_atom_site_aniso_U_13
_atom_site_aniso_U_12
Cu01 0.01984(14) 0.01958(18) 0.02689(15) 0.00882(12) 0.00114(11) -0.00219(12)
Cu02 0.02049(14) 0.02120(18) 0.02816(15) 0.00858(12) 0.00140(11) -0.00406(12)
O1_1 0.0285(9) 0.0404(12) 0.0408(10) 0.0225(9) 0.0069(7) 0.0056(8)
C1_1 0.0301(12) 0.0198(14) 0.0295(12) 0.0067(10) 0.0019(9) -0.0014(10)
N1_1 0.0294(11) 0.0427(16) 0.0428(13) 0.0164(11) -0.0041(9) 0.0020(11)
O2_1 0.0263(8) 0.0292(11) 0.0332(9) 0.0153(8) 0.0034(7) 0.0021(7)
C2_1 0.0281(12) 0.0271(15) 0.0319(12) 0.0104(11) 0.0015(10) 0.0031(11)
O3_1 0.0235(8) 0.0257(10) 0.0345(9) 0.0161(8) 0.0027(7) -0.0016(7)
C3_1 0.0337(13) 0.0354(17) 0.0390(14) 0.0185(12) 0.0074(11) 0.0050(12)
O4_1 0.0248(8) 0.0280(11) 0.0462(10) 0.0203(8) 0.0045(7) -0.0027(7)
C5_1 0.0360(14) 0.051(2) 0.0463(15) 0.0258(14) 0.0075(12) 0.0167(14)
C6_1 0.0376(14) 0.0307(16) 0.0362(13) 0.0147(11) 0.0032(11) 0.0054(12)
C7_1 0.0292(12) 0.0309(15) 0.0328(12) 0.0122(11) 0.0039(10) 0.0041(11)
C8_1 0.0351(13) 0.0349(17) 0.0389(14) 0.0165(12) 0.0019(11) 0.0077(12)
C9_1 0.0324(13) 0.0339(16) 0.0386(14) 0.0153(12) 0.0004(11) 0.0041(12)
C10_1 0.0349(13) 0.0257(15) 0.0347(13) 0.0122(11) 0.0041(10) 0.0048(11)
C11_1 0.0327(13) 0.0300(16) 0.0339(13) 0.0117(11) -0.0022(10) 0.0049(12)
C12_1 0.0297(12) 0.0242(15) 0.0368(13) 0.0108(11) 0.0002(10) 0.0021(11)
C13_1 0.0318(13) 0.0295(16) 0.0362(13) 0.0159(11) -0.0003(10) 0.0001(11)
C14_1 0.0297(12) 0.0297(15) 0.0317(12) 0.0108(11) 0.0004(10) 0.0029(11)
C15_1 0.0279(12) 0.0301(15) 0.0348(13) 0.0094(11) 0.0007(10) 0.0012(11)
C16_1 0.0327(13) 0.0387(17) 0.0370(14) 0.0170(12) 0.0015(11) 0.0045(12)
C18_1 0.0369(14) 0.050(2) 0.0460(16) 0.0162(14) 0.0019(12) 0.0063(14)
C17_1 0.0372(14) 0.0406(18) 0.0420(15) 0.0148(13) 0.0010(12) 0.0072(13)
C19_1 0.0484(17) 0.066(2) 0.0441(17) 0.0232(16) 0.0043(14) 0.0138(17)
C20_1 0.0421(16) 0.057(2) 0.0488(17) 0.0189(16) -0.0050(13) 0.0108(15)
C21_1 0.0347(14) 0.0411(19) 0.0604(19) 0.0189(15) -0.0011(13) 0.0022(13)
C22_1 0.0340(14) 0.0424(19) 0.0533(17) 0.0192(14) -0.0007(12) -0.0016(13)
C23_1 0.0494(19) 0.090(3) 0.074(2) 0.046(2) 0.0079(17) -0.005(2)
C24_1 0.0314(13) 0.0335(16) 0.0388(14) 0.0172(12) -0.0026(11) 0.0038(12)
C25_1 0.0330(13) 0.0297(16) 0.0369(13) 0.0166(11) -0.0012(11) 0.0018(12)
C26_1 0.0299(12) 0.0245(15) 0.0292(12) 0.0101(10) 0.0006(9) -0.0009(11)
C27_1 0.0392(14) 0.0277(15) 0.0352(13) 0.0169(11) 0.0007(11) 0.0033(12)
C28_1 0.0456(15) 0.0274(16) 0.0424(14) 0.0201(12) 0.0057(12) -0.0036(13)
C29_1 0.0331(13) 0.0280(15) 0.0376(13) 0.0150(11) 0.0039(10) -0.0026(11)
C30_1 0.0303(12) 0.0189(14) 0.0290(11) 0.0103(10) 0.0041(9) -0.0004(10)
C31_1 0.0294(12) 0.0211(14) 0.0319(12) 0.0121(10) 0.0035(9) -0.0017(10)
C32_1 0.0277(12) 0.0219(14) 0.0294(12) 0.0074(10) 0.0034(9) -0.0011(10)
C4_1 0.0288(13) 0.053(2) 0.0512(16) 0.0252(15) 0.0093(12) 0.0118(13)
O1_2 0.0289(9) 0.0316(11) 0.0336(9) 0.0041(8) 0.0077(7) -0.0079(8)
C1_2 0.0281(12) 0.0255(15) 0.0325(12) 0.0097(11) 0.0052(10) -0.0014(11)
N1_2 0.0462(13) 0.0295(14) 0.0389(12) 0.0108(10) 0.0138(10) -0.0015(11)
O2_2 0.0267(8) 0.0245(10) 0.0317(9) 0.0083(7) 0.0056(7) -0.0038(7)
C2_2 0.0344(13) 0.0260(16) 0.0373(14) 0.0029(11) 0.0102(11) -0.0090(11)
O3_2 0.0246(8) 0.0224(10) 0.0289(8) 0.0088(7) 0.0034(6) -0.0024(7)
C3_2 0.062(2) 0.043(2) 0.0542(19) -0.0053(15) 0.0320(16) -0.0231(16)
O4_2 0.0297(8) 0.0238(10) 0.0309(8) 0.0091(7) 0.0044(7) -0.0067(7)
C5_2 0.078(2) 0.033(2) 0.0538(19) -0.0113(15) 0.0338(18) -0.0277(17)
C6_2 0.0483(16) 0.0265(17) 0.0431(15) 0.0043(12) 0.0187(13) -0.0071(13)
C7_2 0.0361(13) 0.0252(15) 0.0378(14) 0.0076(11) 0.0091(11) -0.0059(11)
C8_2 0.0492(16) 0.0248(17) 0.0383(14) 0.0016(12) 0.0137(13) -0.0077(13)
C9_2 0.0483(16) 0.0260(17) 0.0383(14) 0.0032(12) 0.0114(12) -0.0080(12)
C10_2 0.0463(15) 0.0308(17) 0.0358(14) 0.0074(12) 0.0143(12) -0.0041(12)
C11_2 0.0511(16) 0.0251(16) 0.0370(14) 0.0052(12) 0.0118(12) -0.0049(13)
C12_2 0.0500(16) 0.0251(16) 0.0381(14) 0.0070(12) 0.0099(12) -0.0066(13)
C13_2 0.0493(16) 0.0343(18) 0.0350(14) 0.0098(12) 0.0108(12) -0.0077(13)
C14_2 0.0496(16) 0.0245(16) 0.0366(14) 0.0060(11) 0.0137(12) -0.0081(12)
C15_2 0.0491(16) 0.0248(17) 0.0416(15) 0.0055(12) 0.0146(12) -0.0100(12)
C16_2 0.0528(17) 0.0279(17) 0.0419(15) 0.0052(12) 0.0173(13) -0.0108(13)
C17_2 0.0467(15) 0.0316(17) 0.0396(14) 0.0124(12) 0.0114(12) 0.0031(13)
C18_2 0.0470(17) 0.058(2) 0.0469(17) 0.0136(16) 0.0107(14) 0.0016(16)
C19_2 0.0548(19) 0.067(3) 0.0414(17) 0.0077(16) -0.0033(15) 0.0063(18)
C20_2 0.064(2) 0.065(2) 0.0368(16) 0.0171(15) 0.0062(15) 0.0181(18)
C21_2 0.0606(19) 0.050(2) 0.0448(16) 0.0231(15) 0.0193(14) 0.0202(16)
C22_2 0.0516(17) 0.0363(18) 0.0467(16) 0.0203(13) 0.0169(13) 0.0116(14)
C23_2 0.0492(17) 0.043(2) 0.066(2) 0.0176(16) 0.0233(15) 0.0043(15)
C24_2 0.0525(17) 0.0296(18) 0.0373(14) 0.0069(12) 0.0108(13) -0.0066(14)
C25_2 0.0485(16) 0.0293(18) 0.0348(14) 0.0071(12) 0.0091(12) -0.0064(13)
C26_2 0.0393(14) 0.0247(15) 0.0349(13) 0.0091(11) 0.0046(11) -0.0065(11)
C27_2 0.0576(18) 0.0304(18) 0.0354(14) 0.0017(12) 0.0140(13) -0.0087(14)
C28_2 0.0544(17) 0.040(2) 0.0378(15) 0.0089(13) 0.0184(13) -0.0096(14)
C29_2 0.0356(13) 0.0306(16) 0.0348(13) 0.0106(11) 0.0080(11) -0.0054(11)
C30_2 0.0236(11) 0.0224(14) 0.0290(11) 0.0094(10) 0.0014(9) -0.0004(10)
C31_2 0.0274(11) 0.0261(15) 0.0321(12) 0.0117(11) 0.0030(9) -0.0018(10)
C32_2 0.0201(10) 0.0230(14) 0.0301(12) 0.0113(10) 0.0010(9) -0.0001(10)
C4_2 0.084(3) 0.046(3) 0.071(2) -0.0150(18) 0.043(2) -0.0428(19)
O1_3 0.0307(8) 0.0270(10) 0.0309(9) 0.0113(7) 0.0074(7) -0.0009(7)
N1_3 0.0478(13) 0.0360(15) 0.0388(12) 0.0170(11) 0.0150(10) 0.0004(11)
C2_3 0.073(2) 0.051(2) 0.0457(17) 0.0170(15) 0.0244(16) 0.0043(18)
C3_3 0.0381(14) 0.0401(19) 0.0566(17) 0.0247(14) 0.0176(13) 0.0026(13)
C1_3 0.0348(13) 0.0287(16) 0.0398(14) 0.0157(12) 0.0087(11) -0.0003(11)
O1_4 0.0297(9) 0.0342(12) 0.0394(10) 0.0119(8) 0.0080(8) -0.0078(8)
N1_4 0.0428(14) 0.0395(17) 0.0596(16) 0.0099(13) 0.0178(12) -0.0135(11)
C2_4 0.056(2) 0.054(2) 0.087(3) 0.019(2) 0.0396(19) 0.0035(17)
C3_4 0.066(2) 0.064(3) 0.093(3) -0.001(2) 0.023(2) -0.034(2)
C1_4 0.0412(15) 0.041(2) 0.0450(16) 0.0123(14) 0.0140(13) -0.0077(13)

loop_
_atom_type_symbol
_atom_type_description
_atom_type_scat_dispersion_real
_atom_type_scat_dispersion_imag
_atom_type_scat_source
C C 0.0033 0.0016 'International Tables Vol C Tables 4.2.6.8 and 6.1.1.4'
H H 0.0000 0.0000 'International Tables Vol C Tables 4.2.6.8 and 6.1.1.4'
N N 0.0061 0.0033 'International Tables Vol C Tables 4.2.6.8 and 6.1.1.4'
O O 0.0106 0.0060 'International Tables Vol C Tables 4.2.6.8 and 6.1.1.4'
Cu Cu 0.3201 1.2651 'International Tables Vol C Tables 4.2.6.8 and 6.1.1.4'

loop_
_geom_angle_atom_site_label_1
_geom_angle_atom_site_label_2
_geom_angle_atom_site_label_3
_geom_angle
_geom_angle_site_symmetry_1
_geom_angle_site_symmetry_3
_geom_angle_publ_flag
O2_1 Cu01 O3_1_$1 170.36(7) . 2_665 ?
O2_1 Cu01 O3_2_$1 90.13(8) . 2_665 ?
O3_1 Cu01 O3_2_$1 87.95(8) 2_665 2_665 ?
O2_1 Cu01 O2_2 88.72(8) . . ?
O3_1 Cu01 O2_2 90.77(8) 2_665 . ?
O3_2 Cu01 O2_2 165.51(7) 2_665 . ?
O2_1 Cu01 O1_3 94.07(7) . . ?
O3_1 Cu01 O1_3 95.57(7) 2_665 . ?
O3_2 Cu01 O1_3 101.62(8) 2_665 . ?
O2_2 Cu01 O1_3 92.87(8) . . ?
O2_1 Cu01 Cu02 86.83(6) . . ?
O3_1 Cu01 Cu02 83.60(6) 2_665 . ?
O3_2 Cu01 Cu02 85.34(6) 2_665 . ?
O2_2 Cu01 Cu02 80.17(6) . . ?
O1_3 Cu01 Cu02 172.97(5) . . ?
O4_2 Cu02 O1_2 170.28(7) 2_665 . ?
O4_2 Cu02 O1_1 91.24(8) 2_665 . ?
O1_2 Cu02 O1_1 89.22(9) . . ?
O4_2 Cu02 O4_1_$1 88.22(8) 2_665 2_665 ?
O1_2 Cu02 O4_1_$1 88.88(9) . 2_665 ?
O1_1 Cu02 O4_1_$1 165.40(8) . 2_665 ?
O4_2 Cu02 O1_4 95.62(8) 2_665 . ?
O1_2 Cu02 O1_4 94.01(8) . . ?
O1_1 Cu02 O1_4 95.14(8) . . ?
O4_1 Cu02 O1_4 99.44(8) 2_665 . ?
O4_2 Cu02 Cu01 82.51(6) 2_665 . ?
O1_2 Cu02 Cu01 87.98(7) . . ?
O1_1 Cu02 Cu01 81.15(6) . . ?
O4_1 Cu02 Cu01 84.32(6) 2_665 . ?
O1_4 Cu02 Cu01 175.77(6) . . ?
C1_1 O1_1 Cu02 126.10(16) . . ?
O1_1 C1_1 O2_1 125.4(2) . . ?
O1_1 C1_1 C2_1 116.5(2) . . ?
O2_1 C1_1 C2_1 118.1(2) . . ?
C16_1 N1_1 C17_1 118.2(3) . . ?
C1_1 O2_1 Cu01 119.05(17) . . ?
C3_1 C2_1 C7_1 120.2(2) . . ?
C3_1 C2_1 C1_1 118.7(2) . . ?
C7_1 C2_1 C1_1 121.1(2) . . ?
C32_1 O3_1 Cu01_$1 122.56(15) . 2_665 ?
C2_1 C3_1 C4_1 119.5(3) . . ?
C2_1 C3_1 H3_1 120.2 . . ?
C4_1 C3_1 H3_1 120.2 . . ?
C32_1 O4_1 Cu02_$1 120.83(17) . 2_665 ?
C4_1 C5_1 C6_1 120.8(2) . . ?
C4_1 C5_1 H5_1 119.6 . . ?
C6_1 C5_1 H5_1 119.6 . . ?
C7_1 C6_1 C5_1 118.7(3) . . ?
C7_1 C6_1 C8_1 122.2(3) . . ?
C5_1 C6_1 C8_1 119.1(2) . . ?
C2_1 C7_1 C6_1 120.3(2) . . ?
C2_1 C7_1 H7_1 119.8 . . ?
C6_1 C7_1 H7_1 119.8 . . ?
C9_1 C8_1 C6_1 175.6(3) . . ?
C8_1 C9_1 C10_1 177.9(3) . . ?
C15_1 C10_1 C11_1 118.9(3) . . ?
C15_1 C10_1 C9_1 121.7(3) . . ?
C11_1 C10_1 C9_1 119.4(2) . . ?
C12_1 C11_1 C10_1 121.1(2) . . ?
C12_1 C11_1 H11_1 119.4 . . ?
C10_1 C11_1 H11_1 119.4 . . ?
C11_1 C12_1 C13_1 119.0(2) . . ?
C11_1 C12_1 C24_1 118.5(2) . . ?
C13_1 C12_1 C24_1 122.6(3) . . ?
C14_1 C13_1 C12_1 120.4(3) . . ?
C14_1 C13_1 H13_1 119.8 . . ?
C12_1 C13_1 H13_1 119.8 . . ?
C13_1 C14_1 C15_1 119.9(2) . . ?
C13_1 C14_1 C16_1 117.9(3) . . ?
C15_1 C14_1 C16_1 122.1(2) . . ?
C14_1 C15_1 C10_1 120.6(2) . . ?
C14_1 C15_1 H15_1 119.7 . . ?
C10_1 C15_1 H15_1 119.7 . . ?
N1_1 C16_1 C14_1 121.5(3) . . ?
N1_1 C16_1 H16_1 119.2 . . ?
C14_1 C16_1 H16_1 119.2 . . ?
C19_1 C18_1 C17_1 120.9(3) . . ?
C19_1 C18_1 H18_1 119.6 . . ?
C17_1 C18_1 H18_1 119.6 . . ?
C18_1 C17_1 C22_1 119.3(3) . . ?
C18_1 C17_1 N1_1 123.6(3) . . ?
C22_1 C17_1 N1_1 116.9(3) . . ?
C18_1 C19_1 C20_1 119.8(3) . . ?
C18_1 C19_1 H19_1 120.1 . . ?
C20_1 C19_1 H19_1 120.1 . . ?
C21_1 C20_1 C19_1 119.5(3) . . ?
C21_1 C20_1 H20_1 120.3 . . ?
C19_1 C20_1 H20_1 120.3 . . ?
C20_1 C21_1 C22_1 122.2(3) . . ?
C20_1 C21_1 H21_1 118.9 . . ?
C22_1 C21_1 H21_1 118.9 . . ?
C21_1 C22_1 C17_1 118.3(3) . . ?
C21_1 C22_1 C23_1 119.6(3) . . ?
C17_1 C22_1 C23_1 122.0(3) . . ?
C22_1 C23_1 H23A_1 109.5 . . ?
C22_1 C23_1 H23B_1 109.5 . . ?
H23A_1 C23_1 H23B_1 109.5 . . ?
C22_1 C23_1 H23C_1 109.5 . . ?
H23A_1 C23_1 H23C_1 109.5 . . ?
H23B_1 C23_1 H23C_1 109.5 . . ?
C25_1 C24_1 C12_1 173.6(3) . . ?
C24_1 C25_1 C26_1 176.5(3) . . ?
C27_1 C26_1 C31_1 119.7(2) . . ?
C27_1 C26_1 C25_1 121.8(2) . . ?
C31_1 C26_1 C25_1 118.5(2) . . ?
C26_1 C27_1 C28_1 120.3(2) . . ?
C26_1 C27_1 H27_1 119.9 . . ?
C28_1 C27_1 H27_1 119.9 . . ?
C29_1 C28_1 C27_1 119.6(3) . . ?
C29_1 C28_1 H28_1 120.2 . . ?
C27_1 C28_1 H28_1 120.2 . . ?
C30_1 C29_1 C28_1 120.9(2) . . ?
C30_1 C29_1 H29_1 119.6 . . ?
C28_1 C29_1 H29_1 119.6 . . ?
C29_1 C30_1 C31_1 119.8(2) . . ?
C29_1 C30_1 C32_1 120.4(2) . . ?
C31_1 C30_1 C32_1 119.8(2) . . ?
C30_1 C31_1 C26_1 119.8(2) . . ?
C30_1 C31_1 H31_1 120.1 . . ?
C26_1 C31_1 H31_1 120.1 . . ?
O3_1 C32_1 O4_1 126.0(2) . . ?
O3_1 C32_1 C30_1 118.5(2) . . ?
O4_1 C32_1 C30_1 115.6(2) . . ?
C5_1 C4_1 C3_1 120.4(3) . . ?
C5_1 C4_1 H4_1 119.8 . . ?
C3_1 C4_1 H4_1 119.8 . . ?
C1_2 O1_2 Cu02 119.36(16) . . ?
O1_2 C1_2 O2_2 125.5(2) . . ?
O1_2 C1_2 C2_2 117.3(2) . . ?
O2_2 C1_2 C2_2 117.2(2) . . ?
C16_2 N1_2 C17_2 119.9(3) . . ?
C1_2 O2_2 Cu01 125.72(16) . . ?
C7_2 C2_2 C3_2 119.0(3) . . ?
C7_2 C2_2 C1_2 120.6(2) . . ?
C3_2 C2_2 C1_2 120.4(3) . . ?
C32_2 O3_2 Cu01_$1 119.09(16) . 2_665 ?
C4_2 C3_2 C2_2 120.1(3) . . ?
C4_2 C3_2 H3_2 120.0 . . ?
C2_2 C3_2 H3_2 120.0 . . ?
C32_2 O4_2 Cu02_$1 124.50(16) . 2_665 ?
C4_2 C5_2 C6_2 119.9(3) . . ?
C4_2 C5_2 H5_2 120.1 . . ?
C6_2 C5_2 H5_2 120.1 . . ?
C5_2 C6_2 C7_2 119.1(3) . . ?
C5_2 C6_2 C8_2 122.3(3) . . ?
C7_2 C6_2 C8_2 118.5(3) . . ?
C2_2 C7_2 C6_2 121.2(3) . . ?
C2_2 C7_2 H7_2 119.4 . . ?
C6_2 C7_2 H7_2 119.4 . . ?
C9_2 C8_2 C6_2 174.8(3) . . ?
C8_2 C9_2 C10_2 172.1(3) . . ?
C11_2 C10_2 C15_2 119.6(3) . . ?
C11_2 C10_2 C9_2 118.8(3) . . ?
C15_2 C10_2 C9_2 121.6(3) . . ?
C10_2 C11_2 C12_2 121.2(3) . . ?
C10_2 C11_2 H11_2 119.4 . . ?
C12_2 C11_2 H11_2 119.4 . . ?
C11_2 C12_2 C13_2 118.5(3) . . ?
C11_2 C12_2 C24_2 121.2(3) . . ?
C13_2 C12_2 C24_2 120.3(3) . . ?
C14_2 C13_2 C12_2 121.0(3) . . ?
C14_2 C13_2 H13_2 119.5 . . ?
C12_2 C13_2 H13_2 119.5 . . ?
C13_2 C14_2 C15_2 120.0(3) . . ?
C13_2 C14_2 C16_2 120.4(3) . . ?
C15_2 C14_2 C16_2 119.6(3) . . ?
C14_2 C15_2 C10_2 119.7(3) . . ?
C14_2 C15_2 H15_2 120.1 . . ?
C10_2 C15_2 H15_2 120.1 . . ?
N1_2 C16_2 C14_2 121.5(3) . . ?
N1_2 C16_2 H16_2 119.3 . . ?
C14_2 C16_2 H16_2 119.3 . . ?
C18_2 C17_2 C22_2 120.5(3) . . ?
C18_2 C17_2 N1_2 122.0(3) . . ?
C22_2 C17_2 N1_2 117.3(3) . . ?
C19_2 C18_2 C17_2 119.9(3) . . ?
C19_2 C18_2 H18_2 120.1 . . ?
C17_2 C18_2 H18_2 120.1 . . ?
C20_2 C19_2 C18_2 120.2(3) . . ?
C20_2 C19_2 H19_2 119.9 . . ?
C18_2 C19_2 H19_2 119.9 . . ?
C19_2 C20_2 C21_2 120.2(3) . . ?
C19_2 C20_2 H20_2 119.9 . . ?
C21_2 C20_2 H20_2 119.9 . . ?
C22_2 C21_2 C20_2 120.6(3) . . ?
C22_2 C21_2 H21_2 119.7 . . ?
C20_2 C21_2 H21_2 119.7 . . ?
C21_2 C22_2 C17_2 118.6(3) . . ?
C21_2 C22_2 C23_2 120.4(3) . . ?
C17_2 C22_2 C23_2 121.0(3) . . ?
C22_2 C23_2 H23A_2 109.5 . . ?
C22_2 C23_2 H23B_2 109.5 . . ?
H23A_2 C23_2 H23B_2 109.5 . . ?
C22_2 C23_2 H23C_2 109.5 . . ?
H23A_2 C23_2 H23C_2 109.5 . . ?
H23B_2 C23_2 H23C_2 109.5 . . ?
C25_2 C24_2 C12_2 177.8(3) . . ?
C24_2 C25_2 C26_2 174.6(3) . . ?
C27_2 C26_2 C31_2 118.8(3) . . ?
C27_2 C26_2 C25_2 118.8(3) . . ?
C31_2 C26_2 C25_2 122.4(3) . . ?
C28_2 C27_2 C26_2 120.5(3) . . ?
C28_2 C27_2 H27_2 119.8 . . ?
C26_2 C27_2 H27_2 119.8 . . ?
C29_2 C28_2 C27_2 120.2(3) . . ?
C29_2 C28_2 H28_2 119.9 . . ?
C27_2 C28_2 H28_2 119.9 . . ?
C28_2 C29_2 C30_2 120.1(3) . . ?
C28_2 C29_2 H29_2 119.9 . . ?
C30_2 C29_2 H29_2 119.9 . . ?
C31_2 C30_2 C29_2 119.7(2) . . ?
C31_2 C30_2 C32_2 121.4(2) . . ?
C29_2 C30_2 C32_2 118.9(2) . . ?
C30_2 C31_2 C26_2 120.6(3) . . ?
C30_2 C31_2 H31_2 119.7 . . ?
C26_2 C31_2 H31_2 119.7 . . ?
O4_2 C32_2 O3_2 126.4(2) . . ?
O4_2 C32_2 C30_2 115.5(2) . . ?
O3_2 C32_2 C30_2 118.1(2) . . ?
C5_2 C4_2 C3_2 120.7(3) . . ?
C5_2 C4_2 H4_2 119.6 . . ?
C3_2 C4_2 H4_2 119.6 . . ?
C1_3 O1_3 Cu01 120.42(17) . . ?
C1_3 N1_3 C2_3 121.4(3) . . ?
C1_3 N1_3 C3_3 122.2(2) . . ?
C2_3 N1_3 C3_3 116.4(3) . . ?
N1_3 C2_3 H2A_3 109.5 . . ?
N1_3 C2_3 H2B_3 109.5 . . ?
H2A_3 C2_3 H2B_3 109.5 . . ?
N1_3 C2_3 H2C_3 109.5 . . ?
H2A_3 C2_3 H2C_3 109.5 . . ?
H2B_3 C2_3 H2C_3 109.5 . . ?
N1_3 C3_3 H3A_3 109.5 . . ?
N1_3 C3_3 H3B_3 109.5 . . ?
H3A_3 C3_3 H3B_3 109.5 . . ?
N1_3 C3_3 H3C_3 109.5 . . ?
H3A_3 C3_3 H3C_3 109.5 . . ?
H3B_3 C3_3 H3C_3 109.5 . . ?
O1_3 C1_3 N1_3 125.5(3) . . ?
O1_3 C1_3 H1_3 117.3 . . ?
N1_3 C1_3 H1_3 117.3 . . ?
C1_4 O1_4 Cu02 123.00(19) . . ?
C1_4 N1_4 C2_4 120.4(3) . . ?
C1_4 N1_4 C3_4 121.7(3) . . ?
C2_4 N1_4 C3_4 117.7(3) . . ?
N1_4 C2_4 H2A_4 109.5 . . ?
N1_4 C2_4 H2B_4 109.5 . . ?
H2A_4 C2_4 H2B_4 109.5 . . ?
N1_4 C2_4 H2C_4 109.5 . . ?
H2A_4 C2_4 H2C_4 109.5 . . ?
H2B_4 C2_4 H2C_4 109.5 . . ?
N1_4 C3_4 H3A_4 109.5 . . ?
N1_4 C3_4 H3B_4 109.5 . . ?
H3A_4 C3_4 H3B_4 109.5 . . ?
N1_4 C3_4 H3C_4 109.5 . . ?
H3A_4 C3_4 H3C_4 109.5 . . ?
H3B_4 C3_4 H3C_4 109.5 . . ?
O1_4 C1_4 N1_4 123.9(3) . . ?
O1_4 C1_4 H1_4 118.1 . . ?
N1_4 C1_4 H1_4 118.1 . . ?

loop_
_geom_bond_atom_site_label_1
_geom_bond_atom_site_label_2
_geom_bond_distance
_geom_bond_site_symmetry_2
_geom_bond_publ_flag
Cu01 O2_1 1.9619(17) . ?
Cu01 O3_1_$1 1.9640(17) 2_665 ?
Cu01 O3_2_$1 1.9889(19) 2_665 ?
Cu01 O2_2 2.001(2) . ?
Cu01 O1_3 2.1780(19) . ?
Cu01 Cu02 2.6398(8) . ?
Cu02 O4_2_$1 1.948(2) 2_665 ?
Cu02 O1_2 1.949(2) . ?
Cu02 O1_1 1.9524(19) . ?
Cu02 O4_1_$1 1.9640(18) 2_665 ?
Cu02 O1_4 2.122(2) . ?
O1_1 C1_1 1.260(3) . ?
C1_1 O2_1 1.271(3) . ?
C1_1 C2_1 1.498(3) . ?
N1_1 C16_1 1.273(4) . ?
N1_1 C17_1 1.432(3) . ?
C2_1 C3_1 1.391(4) . ?
C2_1 C7_1 1.393(4) . ?
O3_1 C32_1 1.264(3) . ?
C3_1 C4_1 1.394(4) . ?
C3_1 H3_1 0.9300 . ?
O4_1 C32_1 1.269(3) . ?
C5_1 C4_1 1.376(4) . ?
C5_1 C6_1 1.402(4) . ?
C5_1 H5_1 0.9300 . ?
C6_1 C7_1 1.397(3) . ?
C6_1 C8_1 1.434(4) . ?
C7_1 H7_1 0.9300 . ?
C8_1 C9_1 1.194(4) . ?
C9_1 C10_1 1.440(4) . ?
C10_1 C15_1 1.392(3) . ?
C10_1 C11_1 1.399(4) . ?
C11_1 C12_1 1.389(4) . ?
C11_1 H11_1 0.9300 . ?
C12_1 C13_1 1.402(3) . ?
C12_1 C24_1 1.435(4) . ?
C13_1 C14_1 1.387(4) . ?
C13_1 H13_1 0.9300 . ?
C14_1 C15_1 1.391(4) . ?
C14_1 C16_1 1.480(3) . ?
C15_1 H15_1 0.9300 . ?
C16_1 H16_1 0.9300 . ?
C18_1 C19_1 1.380(4) . ?
C18_1 C17_1 1.390(5) . ?
C18_1 H18_1 0.9300 . ?
C17_1 C22_1 1.411(4) . ?
C19_1 C20_1 1.394(5) . ?
C19_1 H19_1 0.9300 . ?
C20_1 C21_1 1.363(5) . ?
C20_1 H20_1 0.9300 . ?
C21_1 C22_1 1.386(4) . ?
C21_1 H21_1 0.9300 . ?
C22_1 C23_1 1.500(5) . ?
C23_1 H23A_1 0.9600 . ?
C23_1 H23B_1 0.9600 . ?
C23_1 H23C_1 0.9600 . ?
C24_1 C25_1 1.189(4) . ?
C25_1 C26_1 1.441(4) . ?
C26_1 C27_1 1.385(4) . ?
C26_1 C31_1 1.400(3) . ?
C27_1 C28_1 1.398(4) . ?
C27_1 H27_1 0.9300 . ?
C28_1 C29_1 1.383(4) . ?
C28_1 H28_1 0.9300 . ?
C29_1 C30_1 1.378(4) . ?
C29_1 H29_1 0.9300 . ?
C30_1 C31_1 1.398(3) . ?
C30_1 C32_1 1.500(3) . ?
C31_1 H31_1 0.9300 . ?
C4_1 H4_1 0.9300 . ?
O1_2 C1_2 1.258(3) . ?
C1_2 O2_2 1.269(3) . ?
C1_2 C2_2 1.494(4) . ?
N1_2 C16_2 1.272(4) . ?
N1_2 C17_2 1.423(4) . ?
C2_2 C7_2 1.379(4) . ?
C2_2 C3_2 1.394(4) . ?
O3_2 C32_2 1.263(3) . ?
C3_2 C4_2 1.382(5) . ?
C3_2 H3_2 0.9300 . ?
O4_2 C32_2 1.260(3) . ?
C5_2 C4_2 1.377(5) . ?
C5_2 C6_2 1.392(4) . ?
C5_2 H5_2 0.9300 . ?
C6_2 C7_2 1.393(4) . ?
C6_2 C8_2 1.435(4) . ?
C7_2 H7_2 0.9300 . ?
C8_2 C9_2 1.187(4) . ?
C9_2 C10_2 1.441(4) . ?
C10_2 C11_2 1.385(4) . ?
C10_2 C15_2 1.401(4) . ?
C11_2 C12_2 1.394(4) . ?
C11_2 H11_2 0.9300 . ?
C12_2 C13_2 1.394(4) . ?
C12_2 C24_2 1.430(4) . ?
C13_2 C14_2 1.387(4) . ?
C13_2 H13_2 0.9300 . ?
C14_2 C15_2 1.389(4) . ?
C14_2 C16_2 1.468(4) . ?
C15_2 H15_2 0.9300 . ?
C16_2 H16_2 0.9300 . ?
C17_2 C18_2 1.390(4) . ?
C17_2 C22_2 1.411(4) . ?
C18_2 C19_2 1.387(5) . ?
C18_2 H18_2 0.9300 . ?
C19_2 C20_2 1.371(6) . ?
C19_2 H19_2 0.9300 . ?
C20_2 C21_2 1.408(5) . ?
C20_2 H20_2 0.9300 . ?
C21_2 C22_2 1.378(4) . ?
C21_2 H21_2 0.9300 . ?
C22_2 C23_2 1.499(4) . ?
C23_2 H23A_2 0.9600 . ?
C23_2 H23B_2 0.9600 . ?
C23_2 H23C_2 0.9600 . ?
C24_2 C25_2 1.197(4) . ?
C25_2 C26_2 1.431(4) . ?
C26_2 C27_2 1.396(4) . ?
C26_2 C31_2 1.399(4) . ?
C27_2 C28_2 1.384(4) . ?
C27_2 H27_2 0.9300 . ?
C28_2 C29_2 1.377(4) . ?
C28_2 H28_2 0.9300 . ?
C29_2 C30_2 1.396(4) . ?
C29_2 H29_2 0.9300 . ?
C30_2 C31_2 1.381(4) . ?
C30_2 C32_2 1.506(3) . ?
C31_2 H31_2 0.9300 . ?
C4_2 H4_2 0.9300 . ?
O1_3 C1_3 1.244(3) . ?
N1_3 C1_3 1.323(4) . ?
N1_3 C2_3 1.463(4) . ?
N1_3 C3_3 1.468(4) . ?
C2_3 H2A_3 0.9600 . ?
C2_3 H2B_3 0.9600 . ?
C2_3 H2C_3 0.9600 . ?
C3_3 H3A_3 0.9600 . ?
C3_3 H3B_3 0.9600 . ?
C3_3 H3C_3 0.9600 . ?
C1_3 H1_3 0.9300 . ?
O1_4 C1_4 1.232(3) . ?
N1_4 C1_4 1.322(4) . ?
N1_4 C2_4 1.441(4) . ?
N1_4 C3_4 1.458(4) . ?
C2_4 H2A_4 0.9600 . ?
C2_4 H2B_4 0.9600 . ?
C2_4 H2C_4 0.9600 . ?
C3_4 H3A_4 0.9600 . ?
C3_4 H3B_4 0.9600 . ?
C3_4 H3C_4 0.9600 . ?
C1_4 H1_4 0.9300 . ?

loop_
_platon_squeeze_void_nr
_platon_squeeze_void_average_x
_platon_squeeze_void_average_y
_platon_squeeze_void_average_z
_platon_squeeze_void_volume
_platon_squeeze_void_count_electrons
_platon_squeeze_void_content
1 0.000 0.000 0.500 891 187 ' '
2 0.500 1.000 1.000 153 37 ' '
